data_4314148
loop_
_publ_author_name
'Samuel Gautron'
'Robert Giordano'
'Carole Le Berre'
'Jo\"el Jaud'
'Jean-Claude Daran'
'Philippe Serp'
'Philippe Kalck'

_publ_contact_author 'Jean-Claude Daran'
_publ_contact_author_address
;
Laboratoire de Chimie de Coordination
UPR-CNRS 8241
205, route de Narbonne
31077 Toulouse cedex, France
;
_publ_contact_author_email ' daran@lcc-toulouse.fr '
_publ_contact_author_fax ' (33) 5 61 55 30 03 '
_publ_contact_author_phone ' (33) 5 61 33 31 74 '
_publ_section_title
;
 Isolation and Structural Characterization of Anionic and Neutral
 Compounds Resulting from the Oxidative Addition of HI or CH~3~I to
 [IrI~2~(CO)~2~]^-^
;
_journal_name_full 'Inorganic Chemistry'
_journal_page_first 5523
_journal_page_last 5530
_journal_paper_doi 10.1021/ic0340938
_journal_volume 42
_journal_year 2003
_chemical_compound_source 'synthesis as described'
_chemical_formula_moiety 'C40 H35 Cl2 I3 Ir1 N1 O2 P2'
_chemical_formula_sum 'C40 H35 Cl2 I3 Ir N O2 P2'
_chemical_formula_weight 1267.43
_chemical_name_systematic
;
  ?
;
_space_group_IT_number 14
_symmetry_cell_setting monoclinic
_symmetry_Int_Tables_number 14
_symmetry_space_group_name_Hall '-P 2ybc'
_symmetry_space_group_name_H-M 'P 1 21/c 1'
_atom_sites_solution_hydrogens geom
_atom_sites_solution_primary direct
_atom_sites_solution_secondary difmap
_audit_creation_date 2003-01-27T13:25:16-00:00
_audit_creation_method 'WinGX routine CIF_UPDATE'
_cell_angle_alpha 90.000(4)
_cell_angle_beta 98.809(4)
_cell_angle_gamma 90.000(4)
_cell_formula_units_Z 4
_cell_length_a 10.6554(5)
_cell_length_b 26.6621(14)
_cell_length_c 14.9769(9)
_cell_measurement_reflns_used 7391
_cell_measurement_temperature 180(2)
_cell_measurement_theta_max 30
_cell_measurement_theta_min 3.4
_cell_measurement_wavelength 0.71073
_cell_volume 4204.7(4)
_computing_cell_refinement 'CRYSALIS 169 (Oxford-Diffraction, 2001)'
_computing_data_collection 'CRYSALIS 169 (Oxford-Diffraction, 2001)'
_computing_data_reduction 'CRYSALIS 169 (Oxford-Diffraction, 2001)'
_computing_molecular_graphics 'Ortep-3 for Windows (Farrugia, 1997)'
_computing_publication_material 'WinGX publication routines (Farrugia, 1999)'
_computing_structure_refinement 'SHELXL-97 (Sheldrick, 1997)'
_computing_structure_solution 'SIR-97 (Altomare et al., 1997)'
_diffrn_ambient_temperature 180(2)
_diffrn_measured_fraction_theta_full 0.998
_diffrn_measured_fraction_theta_max 0.998
_diffrn_measurement_device_type 'Oxford-Diffraction Xcalibur'
_diffrn_measurement_method \w-\f
_diffrn_radiation_monochromator graphite
_diffrn_radiation_probe x-ray
_diffrn_radiation_type MoK\a
_diffrn_radiation_wavelength 0.7093
_diffrn_reflns_av_R_equivalents 0.036
_diffrn_reflns_av_unetI/netI 0.0456
_diffrn_reflns_limit_h_max 13
_diffrn_reflns_limit_h_min -9
_diffrn_reflns_limit_k_max 33
_diffrn_reflns_limit_k_min -33
_diffrn_reflns_limit_l_max 18
_diffrn_reflns_limit_l_min -18
_diffrn_reflns_number 29700
_diffrn_reflns_theta_full 26.31
_diffrn_reflns_theta_max 26.31
_diffrn_reflns_theta_min 2.99
_diffrn_standards_decay_% 0.01
_diffrn_standards_interval_count 0
_diffrn_standards_interval_time 0
_diffrn_standards_number 0
_exptl_absorpt_coefficient_mu 5.616
_exptl_absorpt_correction_T_max 0.6059
_exptl_absorpt_correction_T_min 0.3207
_exptl_absorpt_correction_type analytical
_exptl_crystal_colour orange
_exptl_crystal_density_diffrn 2.002
_exptl_crystal_density_method 'not measured'
_exptl_crystal_description prism
_exptl_crystal_F_000 2392
_exptl_crystal_size_max 0.317
_exptl_crystal_size_mid 0.317
_exptl_crystal_size_min 0.186
_refine_diff_density_max 1.17
_refine_diff_density_min -1.095
_refine_diff_density_rms 0.13
_refine_ls_extinction_method none
_refine_ls_goodness_of_fit_ref 0.956
_refine_ls_hydrogen_treatment mixed
_refine_ls_matrix_type full
_refine_ls_number_parameters 491
_refine_ls_number_reflns 8588
_refine_ls_number_restraints 421
_refine_ls_restrained_S_all 0.935
_refine_ls_R_factor_all 0.0471
_refine_ls_R_factor_gt 0.0322
_refine_ls_shift/su_max 0.026
_refine_ls_shift/su_mean 0.001
_refine_ls_structure_factor_coef Fsqd
_refine_ls_weighting_details 'calc w=1/[\s^2^(Fo^2^)+(0.0293P)^2^+0.0000P] where P=(Fo^2^+2Fc^2^)/3'
_refine_ls_weighting_scheme calc
_refine_ls_wR_factor_gt 0.0641
_refine_ls_wR_factor_ref 0.0683
_reflns_number_gt 6500
_reflns_number_total 8588
_reflns_threshold_expression >2\s(I)
_cod_data_source_file ic0340938_4.cif
_cod_data_source_block 3
_cod_original_formula_sum 'C40 H35 Cl2 I3 Ir1 N1 O2 P2'
_cod_database_code 4314148

loop_
_symmetry_equiv_pos_as_xyz
'x, y, z'
'-x, y+1/2, -z+1/2'
'-x, -y, -z'
'x, -y-1/2, z-1/2'

loop_
_atom_site_label
_atom_site_type_symbol
_atom_site_fract_x
_atom_site_fract_y
_atom_site_fract_z
_atom_site_U_iso_or_equiv
_atom_site_adp_type
_atom_site_occupancy
_atom_site_symmetry_multiplicity
_atom_site_calc_flag
_atom_site_refinement_flags
_atom_site_disorder_assembly
_atom_site_disorder_group
I1 I 0.34595(3) 0.144690(13) 0.84116(2) 0.03918(10) Uani 1 1 d U A .
I2 I 0.45609(3) 0.256697(14) 0.69650(3) 0.04506(10) Uani 1 1 d U A .
I3 I 0.67620(3) 0.136991(13) 0.76098(3) 0.04041(10) Uani 1 1 d U A .
P1 P 0.94233(10) 0.38391(4) 0.76103(8) 0.0184(2) Uani 1 1 d U . .
P2 P 1.17074(10) 0.44447(4) 0.81992(7) 0.0172(2) Uani 1 1 d U . .
C11 C 0.6988(5) 0.24404(19) 0.8645(3) 0.0342(11) Uani 1 1 d U A .
O11 O 0.7863(4) 0.26779(14) 0.8748(3) 0.0521(10) Uani 1 1 d U . .
Ir1 Ir 0.552122(17) 0.204553(7) 0.851631(13) 0.02480(6) Uani 1 1 d DU . .
C12 C 0.4679(16) 0.2496(6) 0.9129(12) 0.037(3) Uani 0.66 1 d PDU A 1
O12 O 0.4170(6) 0.2799(2) 0.9468(4) 0.0501(17) Uani 0.66 1 d PDU A 1
C1A C 0.6268(17) 0.1628(7) 0.9699(9) 0.052(4) Uani 0.66 1 d PDU A 1
H1A1 H 0.6322 0.128 0.9545 0.078 Uiso 0.66 1 calc PR A 1
H1A2 H 0.5717 0.1665 1.0146 0.078 Uiso 0.66 1 calc PR A 1
H1A3 H 0.7098 0.1751 0.9937 0.078 Uiso 0.66 1 calc PR A 1
C1 C 0.603(3) 0.1689(10) 0.9553(15) 0.031(4) Uani 0.34 1 d PDU A 2
O2 O 0.6340(11) 0.1443(5) 1.0173(7) 0.051(3) Uani 0.34 1 d PDU A 2
C12A C 0.454(4) 0.2588(12) 0.923(3) 0.041(5) Uani 0.34 1 d PDU A 2
H12A H 0.4854 0.2568 0.9866 0.061 Uiso 0.34 1 calc PR A 2
H12B H 0.3647 0.2518 0.9128 0.061 Uiso 0.34 1 calc PR A 2
H12C H 0.4689 0.2919 0.9016 0.061 Uiso 0.34 1 calc PR A 2
C100 C 1.1356(6) 0.2188(2) 0.9973(5) 0.0659(18) Uani 1 1 d U . .
H10A H 1.2128 0.2101 0.9739 0.079 Uiso 1 1 calc R . .
H10B H 1.1484 0.2113 1.0614 0.079 Uiso 1 1 calc R . .
C111 C 0.8309(4) 0.38607(16) 0.8399(3) 0.0212(9) Uani 1 1 d U . .
C112 C 0.7006(4) 0.38375(17) 0.8100(3) 0.0292(11) Uani 1 1 d U . .
H112 H 0.6695 0.3845 0.7485 0.035 Uiso 1 1 calc R . .
C113 C 0.6170(5) 0.3803(2) 0.8729(4) 0.0402(13) Uani 1 1 d U . .
H113 H 0.5301 0.3784 0.853 0.048 Uiso 1 1 calc R . .
C114 C 0.6614(5) 0.37957(19) 0.9636(4) 0.0361(12) Uani 1 1 d U . .
H114 H 0.6051 0.3771 1.0051 0.043 Uiso 1 1 calc R . .
C115 C 0.7902(4) 0.38251(18) 0.9932(3) 0.0306(11) Uani 1 1 d U . .
H115 H 0.8204 0.3825 1.0548 0.037 Uiso 1 1 calc R . .
C116 C 0.8754(4) 0.38541(16) 0.9321(3) 0.0233(10) Uani 1 1 d U . .
H116 H 0.9622 0.3869 0.9527 0.028 Uiso 1 1 calc R . .
C121 C 0.9442(4) 0.32077(16) 0.7209(3) 0.0205(9) Uani 1 1 d U . .
C122 C 1.0541(4) 0.29180(17) 0.7401(3) 0.0273(10) Uani 1 1 d U . .
H122 H 1.1281 0.3058 0.7713 0.033 Uiso 1 1 calc R . .
C123 C 1.0527(5) 0.24237(18) 0.7127(4) 0.0363(12) Uani 1 1 d U . .
H123 H 1.1262 0.2231 0.7248 0.044 Uiso 1 1 calc R . .
C124 C 0.9430(5) 0.22146(19) 0.6676(3) 0.0395(13) Uani 1 1 d U . .
H124 H 0.9426 0.188 0.6499 0.047 Uiso 1 1 calc R . .
C125 C 0.8346(5) 0.24937(19) 0.6485(3) 0.0365(12) Uani 1 1 d U . .
H125 H 0.7608 0.2349 0.6182 0.044 Uiso 1 1 calc R . .
C126 C 0.8344(4) 0.29900(18) 0.6743(3) 0.0305(11) Uani 1 1 d U . .
H126 H 0.7608 0.318 0.6605 0.037 Uiso 1 1 calc R . .
C131 C 0.8829(4) 0.42413(16) 0.6675(3) 0.0221(9) Uani 1 1 d U . .
C132 C 0.8135(4) 0.46684(17) 0.6771(3) 0.0269(10) Uani 1 1 d U . .
H132 H 0.7886 0.4743 0.7324 0.032 Uiso 1 1 calc R . .
C133 C 0.7808(5) 0.49878(19) 0.6040(4) 0.0384(12) Uani 1 1 d U . .
H133 H 0.7342 0.5277 0.6106 0.046 Uiso 1 1 calc R . .
C134 C 0.8168(6) 0.4878(2) 0.5224(4) 0.0523(15) Uani 1 1 d U . .
H134 H 0.7943 0.5092 0.4735 0.063 Uiso 1 1 calc R . .
C135 C 0.8859(7) 0.4454(3) 0.5123(4) 0.0658(19) Uani 1 1 d U . .
H135 H 0.911 0.4383 0.4569 0.079 Uiso 1 1 calc R . .
C136 C 0.9183(5) 0.4133(2) 0.5848(3) 0.0418(13) Uani 1 1 d U . .
H136 H 0.9641 0.3843 0.5776 0.05 Uiso 1 1 calc R . .
C211 C 1.2639(3) 0.44111(16) 0.9313(3) 0.0177(9) Uani 1 1 d U . .
C212 C 1.3102(4) 0.48397(17) 0.9770(3) 0.0248(10) Uani 1 1 d U . .
H212 H 1.2961 0.5153 0.9499 0.03 Uiso 1 1 calc R . .
C213 C 1.3778(4) 0.48000(19) 1.0638(3) 0.0315(11) Uani 1 1 d U . .
H213 H 1.4085 0.5087 1.0951 0.038 Uiso 1 1 calc R . .
C214 C 1.3994(4) 0.43354(19) 1.1035(3) 0.0299(11) Uani 1 1 d U . .
H214 H 1.4433 0.431 1.1619 0.036 Uiso 1 1 calc R . .
C215 C 1.3559(4) 0.39076(18) 1.0567(3) 0.0289(11) Uani 1 1 d U . .
H215 H 1.3722 0.3595 1.0834 0.035 Uiso 1 1 calc R . .
C216 C 1.2889(4) 0.39414(16) 0.9711(3) 0.0217(9) Uani 1 1 d U . .
H216 H 1.2601 0.3652 0.9397 0.026 Uiso 1 1 calc R . .
C221 C 1.2793(4) 0.44568(16) 0.7390(3) 0.0220(9) Uani 1 1 d U . .
C222 C 1.2840(5) 0.40570(18) 0.6803(3) 0.0311(11) Uani 1 1 d U . .
H222 H 1.2285 0.3788 0.6809 0.037 Uiso 1 1 calc R . .
C223 C 1.3712(5) 0.4059(2) 0.6207(4) 0.0407(13) Uani 1 1 d U . .
H223 H 1.3742 0.3792 0.5813 0.049 Uiso 1 1 calc R . .
C224 C 1.4535(4) 0.4456(2) 0.6198(3) 0.0353(12) Uani 1 1 d U . .
H224 H 1.5123 0.4456 0.5798 0.042 Uiso 1 1 calc R . .
C225 C 1.4493(4) 0.4851(2) 0.6774(3) 0.0359(12) Uani 1 1 d U . .
H225 H 1.5044 0.512 0.6757 0.043 Uiso 1 1 calc R . .
C226 C 1.3646(4) 0.48539(18) 0.7378(3) 0.0254(10) Uani 1 1 d U . .
H226 H 1.364 0.512 0.7779 0.031 Uiso 1 1 calc R . .
C231 C 1.0848(4) 0.50284(16) 0.8150(3) 0.0180(9) Uani 1 1 d U . .
C232 C 1.0078(4) 0.50984(17) 0.8804(3) 0.0231(10) Uani 1 1 d U . .
H232 H 1.008 0.4861 0.926 0.028 Uiso 1 1 calc R . .
C233 C 0.9311(4) 0.55133(18) 0.8790(3) 0.0282(11) Uani 1 1 d U . .
H233 H 0.88 0.5558 0.9234 0.034 Uiso 1 1 calc R . .
C234 C 0.9306(4) 0.58656(18) 0.8104(3) 0.0317(11) Uani 1 1 d U . .
H234 H 0.8789 0.6147 0.8089 0.038 Uiso 1 1 calc R . .
C235 C 1.0061(4) 0.57986(18) 0.7452(3) 0.0319(11) Uani 1 1 d U . .
H235 H 1.0058 0.6037 0.6999 0.038 Uiso 1 1 calc R . .
C236 C 1.0831(4) 0.53777(17) 0.7461(3) 0.0265(10) Uani 1 1 d U . .
H236 H 1.133 0.533 0.701 0.032 Uiso 1 1 calc R . .
N1 N 1.0827(3) 0.39680(13) 0.8082(2) 0.0193(8) Uani 1 1 d U . .
Cl1 Cl 1.10667(16) 0.28326(6) 0.98184(11) 0.0607(4) Uani 1 1 d U . .
Cl2 Cl 1.01120(19) 0.18285(7) 0.94326(14) 0.0782(6) Uani 1 1 d U . .

loop_
_atom_site_aniso_label
_atom_site_aniso_U_11
_atom_site_aniso_U_22
_atom_site_aniso_U_33
_atom_site_aniso_U_23
_atom_site_aniso_U_13
_atom_site_aniso_U_12
I1 0.02977(17) 0.0413(2) 0.0463(2) -0.00243(16) 0.00519(15) -0.00956(15)
I2 0.0401(2) 0.0474(2) 0.0451(2) 0.01516(18) -0.00200(17) 0.00238(17)
I3 0.03371(18) 0.02982(19) 0.0597(2) -0.01048(16) 0.01347(17) -0.00040(15)
P1 0.0161(5) 0.0193(6) 0.0191(6) 0.0003(5) 0.0006(5) -0.0018(5)
P2 0.0152(5) 0.0184(6) 0.0181(6) -0.0006(5) 0.0028(5) -0.0006(5)
C11 0.039(3) 0.028(3) 0.034(3) 0.000(2) 0.001(2) -0.004(2)
O11 0.053(2) 0.041(2) 0.061(3) 0.002(2) 0.002(2) -0.015(2)
Ir1 0.02423(10) 0.02312(10) 0.02602(10) -0.00081(8) 0.00056(7) -0.00179(8)
C12 0.039(6) 0.028(7) 0.046(6) -0.011(5) 0.009(5) -0.011(5)
O12 0.051(4) 0.043(4) 0.063(5) -0.010(3) 0.030(3) 0.002(3)
C1A 0.054(9) 0.066(9) 0.031(6) 0.027(5) -0.010(5) -0.004(6)
C1 0.027(9) 0.016(9) 0.048(8) 0.008(6) 0.004(7) 0.000(7)
O2 0.052(7) 0.063(9) 0.030(7) 0.016(5) -0.018(6) -0.011(6)
C12A 0.049(12) 0.017(9) 0.061(9) -0.001(8) 0.021(11) 0.009(7)
C100 0.077(5) 0.062(4) 0.060(4) -0.005(3) 0.013(4) 0.010(4)
C111 0.017(2) 0.020(2) 0.026(2) 0.0007(19) 0.0016(18) -0.0020(18)
C112 0.024(2) 0.031(3) 0.032(3) -0.003(2) 0.000(2) 0.002(2)
C113 0.026(3) 0.043(3) 0.054(3) -0.002(3) 0.014(2) -0.002(2)
C114 0.033(3) 0.037(3) 0.043(3) 0.001(2) 0.021(2) 0.002(2)
C115 0.039(3) 0.031(3) 0.023(3) 0.001(2) 0.008(2) 0.003(2)
C116 0.023(2) 0.020(2) 0.026(2) -0.0004(19) 0.0019(19) 0.0002(19)
C121 0.024(2) 0.022(2) 0.016(2) 0.0023(18) 0.0042(18) -0.0029(18)
C122 0.026(2) 0.028(3) 0.028(3) -0.002(2) 0.001(2) 0.002(2)
C123 0.039(3) 0.025(3) 0.046(3) 0.004(2) 0.009(2) 0.012(2)
C124 0.055(3) 0.021(3) 0.043(3) -0.007(2) 0.010(3) -0.002(2)
C125 0.036(3) 0.035(3) 0.039(3) -0.009(2) 0.006(2) -0.016(2)
C126 0.027(2) 0.029(3) 0.032(3) -0.004(2) -0.005(2) -0.005(2)
C131 0.022(2) 0.020(2) 0.023(2) 0.0042(18) -0.0015(18) -0.0045(19)
C132 0.020(2) 0.028(3) 0.030(3) 0.001(2) -0.004(2) 0.0011(19)
C133 0.031(3) 0.028(3) 0.052(3) 0.010(2) -0.006(2) 0.001(2)
C134 0.060(4) 0.051(4) 0.044(3) 0.025(3) 0.002(3) 0.005(3)
C135 0.101(5) 0.065(4) 0.032(3) 0.017(3) 0.012(3) 0.024(4)
C136 0.059(4) 0.037(3) 0.032(3) 0.006(2) 0.013(3) 0.008(3)
C211 0.0101(19) 0.023(2) 0.021(2) -0.0007(18) 0.0033(16) -0.0004(17)
C212 0.021(2) 0.024(2) 0.030(3) 0.001(2) 0.003(2) -0.0064(19)
C213 0.027(3) 0.037(3) 0.028(3) -0.006(2) -0.004(2) -0.007(2)
C214 0.021(2) 0.047(3) 0.021(2) 0.000(2) 0.002(2) 0.001(2)
C215 0.025(2) 0.032(3) 0.029(3) 0.006(2) 0.003(2) 0.005(2)
C216 0.022(2) 0.020(2) 0.022(2) -0.0028(18) 0.0018(18) 0.0028(19)
C221 0.021(2) 0.025(2) 0.021(2) -0.0013(19) 0.0065(18) 0.0013(19)
C222 0.036(3) 0.033(3) 0.027(3) -0.007(2) 0.012(2) -0.003(2)
C223 0.052(3) 0.037(3) 0.037(3) -0.011(2) 0.019(3) 0.003(3)
C224 0.025(2) 0.050(3) 0.035(3) 0.001(2) 0.017(2) 0.003(2)
C225 0.023(2) 0.047(3) 0.040(3) 0.000(2) 0.013(2) -0.009(2)
C226 0.019(2) 0.029(3) 0.028(3) -0.004(2) 0.0042(19) -0.0008(19)
C231 0.014(2) 0.019(2) 0.020(2) -0.0017(17) 0.0012(17) -0.0010(17)
C232 0.023(2) 0.024(2) 0.022(2) 0.0007(19) 0.0015(19) -0.0009(19)
C233 0.023(2) 0.035(3) 0.028(3) -0.004(2) 0.006(2) 0.002(2)
C234 0.021(2) 0.029(3) 0.044(3) -0.001(2) -0.002(2) 0.008(2)
C235 0.032(3) 0.027(3) 0.037(3) 0.016(2) 0.004(2) 0.005(2)
C236 0.023(2) 0.030(3) 0.027(3) 0.007(2) 0.007(2) 0.006(2)
N1 0.0153(17) 0.0188(19) 0.022(2) -0.0002(15) -0.0018(15) 0.0004(15)
Cl1 0.0767(11) 0.0457(9) 0.0637(11) 0.0079(8) 0.0230(9) -0.0131(8)
Cl2 0.0974(14) 0.0484(10) 0.0993(15) -0.0057(10) 0.0484(12) -0.0186(10)

loop_
_atom_type_symbol
_atom_type_description
_atom_type_scat_dispersion_real
_atom_type_scat_dispersion_imag
_atom_type_scat_source
C C 0.0033 0.0016 'International Tables Vol C Tables 4.2.6.8 and 6.1.1.4'
H H 0 0 'International Tables Vol C Tables 4.2.6.8 and 6.1.1.4'
N N 0.0061 0.0033 'International Tables Vol C Tables 4.2.6.8 and 6.1.1.4'
O O 0.0106 0.006 'International Tables Vol C Tables 4.2.6.8 and 6.1.1.4'
P P 0.1023 0.0942 'International Tables Vol C Tables 4.2.6.8 and 6.1.1.4'
I I -0.4742 1.8119 'International Tables Vol C Tables 4.2.6.8 and 6.1.1.4'
Ir Ir -1.4442 7.9887 'International Tables Vol C Tables 4.2.6.8 and 6.1.1.4'
Cl Cl 0.1484 0.1585 'International Tables Vol C Tables 4.2.6.8 and 6.1.1.4'

loop_
_geom_angle_atom_site_label_1
_geom_angle_atom_site_label_2
_geom_angle_atom_site_label_3
_geom_angle
_geom_angle_site_symmetry_1
_geom_angle_site_symmetry_3
_geom_angle_publ_flag
N1 P1 C121 107.14(19) . . ?
N1 P1 C111 111.82(19) . . ?
C121 P1 C111 107.0(2) . . ?
N1 P1 C131 114.30(19) . . ?
C121 P1 C131 108.6(2) . . ?
C111 P1 C131 107.6(2) . . ?
N1 P2 C221 111.9(2) . . ?
N1 P2 C231 113.75(18) . . ?
C221 P2 C231 109.4(2) . . ?
N1 P2 C211 107.27(19) . . ?
C221 P2 C211 107.67(19) . . ?
C231 P2 C211 106.52(19) . . ?
O11 C11 Ir1 178.0(5) . . ?
C12 Ir1 C1 91.0(14) . . ?
C12 Ir1 C11 92.6(6) . . ?
C1 Ir1 C11 94.1(9) . . ?
C12 Ir1 C1A 94.3(6) . . ?
C1 Ir1 C1A 4.7(14) . . ?
C11 Ir1 C1A 90.5(5) . . ?
C12 Ir1 C12A 1.0(17) . . ?
C1 Ir1 C12A 91.7(10) . . ?
C11 Ir1 C12A 91.8(11) . . ?
C1A Ir1 C12A 94.9(15) . . ?
C12 Ir1 I1 87.7(6) . . ?
C1 Ir1 I1 82.8(9) . . ?
C11 Ir1 I1 176.86(16) . . ?
C1A Ir1 I1 86.3(5) . . ?
C12A Ir1 I1 88.5(11) . . ?
C12 Ir1 I3 179.5(6) . . ?
C1 Ir1 I3 88.7(10) . . ?
C11 Ir1 I3 87.82(16) . . ?
C1A Ir1 I3 85.5(6) . . ?
C12A Ir1 I3 179.5(11) . . ?
I1 Ir1 I3 91.884(12) . . ?
C12 Ir1 I2 86.8(6) . . ?
C1 Ir1 I2 175.5(10) . . ?
C11 Ir1 I2 89.98(15) . . ?
C1A Ir1 I2 178.7(6) . . ?
C12A Ir1 I2 86.3(11) . . ?
I1 Ir1 I2 93.167(13) . . ?
I3 Ir1 I2 93.395(14) . . ?
O12 C12 Ir1 175.4(17) . . ?
O2 C1 Ir1 176(3) . . ?
Cl2 C100 Cl1 112.0(4) . . ?
C116 C111 C112 119.4(4) . . ?
C116 C111 P1 119.5(3) . . ?
C112 C111 P1 120.8(3) . . ?
C111 C112 C113 119.6(5) . . ?
C114 C113 C112 120.8(5) . . ?
C113 C114 C115 119.6(5) . . ?
C114 C115 C116 120.8(4) . . ?
C115 C116 C111 119.9(4) . . ?
C126 C121 C122 119.1(4) . . ?
C126 C121 P1 120.6(3) . . ?
C122 C121 P1 120.2(3) . . ?
C123 C122 C121 119.8(4) . . ?
C124 C123 C122 120.2(5) . . ?
C125 C124 C123 120.6(5) . . ?
C124 C125 C126 120.1(5) . . ?
C125 C126 C121 120.2(4) . . ?
C132 C131 C136 119.4(4) . . ?
C132 C131 P1 122.9(4) . . ?
C136 C131 P1 117.5(4) . . ?
C131 C132 C133 120.0(5) . . ?
C134 C133 C132 120.1(5) . . ?
C133 C134 C135 120.3(5) . . ?
C134 C135 C136 119.9(6) . . ?
C131 C136 C135 120.3(5) . . ?
C212 C211 C216 120.0(4) . . ?
C212 C211 P2 121.3(3) . . ?
C216 C211 P2 118.7(3) . . ?
C211 C212 C213 119.6(4) . . ?
C214 C213 C212 120.0(4) . . ?
C213 C214 C215 120.2(4) . . ?
C216 C215 C214 120.4(4) . . ?
C215 C216 C211 119.7(4) . . ?
C222 C221 C226 119.2(4) . . ?
C222 C221 P2 120.1(3) . . ?
C226 C221 P2 120.5(3) . . ?
C223 C222 C221 119.9(5) . . ?
C224 C223 C222 120.1(5) . . ?
C225 C224 C223 120.2(5) . . ?
C224 C225 C226 120.7(5) . . ?
C225 C226 C221 119.9(4) . . ?
C232 C231 C236 119.6(4) . . ?
C232 C231 P2 116.1(3) . . ?
C236 C231 P2 124.0(3) . . ?
C233 C232 C231 120.9(4) . . ?
C232 C233 C234 119.4(4) . . ?
C235 C234 C233 120.1(4) . . ?
C234 C235 C236 120.7(4) . . ?
C231 C236 C235 119.3(4) . . ?
P2 N1 P1 136.7(2) . . ?

loop_
_geom_bond_atom_site_label_1
_geom_bond_atom_site_label_2
_geom_bond_distance
_geom_bond_site_symmetry_2
_geom_bond_publ_flag
I1 Ir1 2.7005(4) . ?
I2 Ir1 2.7658(4) . ?
I3 Ir1 2.7177(4) . ?
P1 N1 1.591(3) . ?
P1 C121 1.789(4) . ?
P1 C111 1.800(4) . ?
P1 C131 1.800(4) . ?
P2 N1 1.574(3) . ?
P2 C221 1.800(4) . ?
P2 C231 1.801(4) . ?
P2 C211 1.808(4) . ?
C11 O11 1.118(6) . ?
C11 Ir1 1.870(5) . ?
Ir1 C12 1.828(10) . ?
Ir1 C1 1.830(15) . ?
Ir1 C1A 2.140(9) . ?
Ir1 C12A 2.161(16) . ?
C12 O12 1.136(10) . ?
C1 O2 1.145(16) . ?
C100 Cl2 1.733(7) . ?
C100 Cl1 1.754(7) . ?
C111 C116 1.389(6) . ?
C111 C112 1.393(6) . ?
C112 C113 1.396(7) . ?
C113 C114 1.369(7) . ?
C114 C115 1.378(6) . ?
C115 C116 1.386(6) . ?
C121 C126 1.393(6) . ?
C121 C122 1.396(6) . ?
C122 C123 1.380(6) . ?
C123 C124 1.375(7) . ?
C124 C125 1.368(7) . ?
C125 C126 1.378(6) . ?
C131 C132 1.377(6) . ?
C131 C136 1.380(7) . ?
C132 C133 1.388(7) . ?
C133 C134 1.369(7) . ?
C134 C135 1.369(8) . ?
C135 C136 1.384(7) . ?
C211 C212 1.384(6) . ?
C211 C216 1.395(6) . ?
C212 C213 1.390(6) . ?
C213 C214 1.377(7) . ?
C214 C215 1.381(6) . ?
C215 C216 1.371(6) . ?
C221 C222 1.388(6) . ?
C221 C226 1.397(6) . ?
C222 C223 1.383(6) . ?
C223 C224 1.376(7) . ?
C224 C225 1.365(7) . ?
C225 C226 1.372(6) . ?
C231 C232 1.384(6) . ?
C231 C236 1.388(6) . ?
C232 C233 1.373(6) . ?
C233 C234 1.391(7) . ?
C234 C235 1.368(6) . ?
C235 C236 1.389(6) . ?
